data_7010062
loop_
_publ_author_name
'Dilworth, Jonathan R.'
'Morales, David'
'Zheng, Yifan'

_publ_section_title
;
 Rhodium and iridium complexes with thiolate and tertiary phosphine
 ligands. The synthesis and structures of
 trans-[Ir(SC6H3Cl2-2,6)(CO)(PPh3)2],
 [Rh2(?-SC6H3Pri3-2,4,6)2(CO)2(PPh3)2],
 [Rh2H2(?-SC6H4PPh2-2)2(CO)2(PPh3)2][BF4]2, and [Rh2I6(MeSC6H4PPh2-2)2]
;
_journal_issue 17
_journal_name_full 'Journal of the Chemical Society, Dalton Transactions'
_journal_page_first 3007
_journal_paper_doi 10.1039/b005588n
_journal_year 2000
_chemical_formula_sum 'C19 H17 I3 P Rh S'
_chemical_formula_weight 791.97
_chemical_name_systematic
; 
 ? 
;
_space_group_IT_number 14
_symmetry_cell_setting monoclinic
_symmetry_space_group_name_Hall '-P 2yn'
_symmetry_space_group_name_H-M 'P 1 21/n 1'
_atom_sites_solution_hydrogens geom
_atom_sites_solution_primary direct
_atom_sites_solution_secondary difmap
_audit_creation_method SHELXL
_cell_angle_alpha 90.000(13)
_cell_angle_beta 92.51
_cell_angle_gamma 90.00
_cell_formula_units_Z 4
_cell_length_a 12.503(2)
_cell_length_b 12.982(5)
_cell_length_c 14.481(3)
_cell_measurement_temperature 293(2)
_cell_volume 2348.2(11)
_computing_molecular_graphics 'ZORTEP (Zsolnai, 1994)'
_computing_publication_material 'SHELXL-93 (Sheldrick, 1993)'
_computing_structure_refinement 'SHELXL-93 (Sheldrick, 1993)'
_computing_structure_solution 'SHELXS-86 (Sheldrick, 1990)'
_diffrn_ambient_temperature 293(2)
_diffrn_measurement_device 'Delft-Instruments FAST TV Area Detector'
_diffrn_radiation_monochromator graphite
_diffrn_radiation_source 'fine-focus sealed tube'
_diffrn_radiation_type MoK\a
_diffrn_radiation_wavelength 0.71073
_diffrn_reflns_av_R_equivalents 0.0757
_diffrn_reflns_av_sigmaI/netI 0.1462
_diffrn_reflns_limit_h_max 14
_diffrn_reflns_limit_h_min -14
_diffrn_reflns_limit_k_max 11
_diffrn_reflns_limit_k_min -15
_diffrn_reflns_limit_l_max 15
_diffrn_reflns_limit_l_min -16
_diffrn_reflns_number 6872
_diffrn_reflns_theta_max 25.04
_diffrn_reflns_theta_min 2.11
_exptl_absorpt_coefficient_mu 4.829
_exptl_crystal_density_diffrn 2.240
_exptl_crystal_description cubic
_exptl_crystal_F_000 1464
_exptl_crystal_size_max 0.12
_exptl_crystal_size_mid 0.10
_exptl_crystal_size_min 0.10
_refine_diff_density_max 1.324
_refine_diff_density_min -1.104
_refine_diff_density_rms 0.211
_refine_ls_extinction_method none
_refine_ls_goodness_of_fit_all 0.801
_refine_ls_goodness_of_fit_obs 1.003
_refine_ls_matrix_type full
_refine_ls_number_parameters 226
_refine_ls_number_reflns 3276
_refine_ls_number_restraints 0
_refine_ls_restrained_S_all 0.801
_refine_ls_restrained_S_obs 1.003
_refine_ls_R_factor_all 0.0738
_refine_ls_R_factor_obs 0.0430
_refine_ls_shift/esd_max 0.005
_refine_ls_shift/esd_mean 0.001
_refine_ls_structure_factor_coef Fsqd
_refine_ls_weighting_details 'w=1/[\s^2^(Fo^2^)+(0.0278P)^2^+0.0000P] where P=(Fo^2^+2Fc^2^)/3'
_refine_ls_weighting_scheme calc
_refine_ls_wR_factor_all 0.0971
_refine_ls_wR_factor_obs 0.0925
_reflns_number_observed 1980
_reflns_number_total 3276
_reflns_observed_criterion >2sigma(I)
_cod_data_source_file b005588n.txt
_cod_data_source_block compound(19)
_cod_depositor_comments
;
The following automatic conversions were performed:

'_refine_ls_weighting_scheme' value 'calc
w=1/[\s^2^(Fo^2^)+(0.0278P)^2^+0.0000P] where P=(Fo^2^+2Fc^2^)/3' was
changed to 'calc'. New tag '_refine_ls_weighting_details' was
created. The value of the new tag was set to
'w=1/[\s^2^(Fo^2^)+(0.0278P)^2^+0.0000P] where P=(Fo^2^+2Fc^2^)/3'.

Automatic conversion script
Id: cif_fix_values 3143 2015-03-26 13:38:13Z robertas 
;
_cod_original_sg_symbol_H-M P21/n
_cod_database_code 7010062

loop_
_symmetry_equiv_pos_as_xyz
'x, y, z'
'x+1/2, -y+1/2, z+1/2'
'-x, -y, -z'
'-x-1/2, y-1/2, -z-1/2'

loop_
_atom_site_aniso_label
_atom_site_aniso_U_11
_atom_site_aniso_U_22
_atom_site_aniso_U_33
_atom_site_aniso_U_23
_atom_site_aniso_U_13
_atom_site_aniso_U_12
Rh 0.0211(7) 0.0199(6) 0.0135(5) 0.0001(5) 0.0006(5) -0.0018(5)
I1 0.0250(5) 0.0212(5) 0.0150(4) -0.0008(4) 0.0016(4) -0.0024(4)
I2 0.0566(8) 0.0306(6) 0.0312(5) 0.0008(5) 0.0030(5) -0.0056(6)
I3 0.0214(6) 0.0370(5) 0.0234(5) 0.0007(4) 0.0004(4) -0.0034(5)
S 0.030(2) 0.037(2) 0.019(2) 0.005(2) 0.001(2) 0.008(2)
P 0.021(2) 0.021(2) 0.013(2) 0.0013(15) -0.001(2) 0.001(2)
C 0.040(11) 0.066(12) 0.021(8) 0.013(8) -0.002(8) 0.002(9)
C11 0.044(10) 0.018(7) 0.005(6) 0.004(6) -0.005(7) -0.007(7)
C12 0.018(8) 0.036(9) 0.016(7) 0.008(6) -0.004(7) 0.016(7)
C13 0.041(11) 0.049(10) 0.016(7) 0.001(7) 0.012(7) 0.011(8)
C14 0.035(11) 0.061(11) 0.028(8) 0.013(8) 0.008(8) 0.019(9)
C15 0.041(11) 0.042(10) 0.017(7) -0.003(7) 0.001(8) -0.008(8)
C16 0.020(9) 0.034(8) 0.021(7) 0.002(7) 0.006(7) 0.004(7)
C21 0.029(9) 0.021(8) 0.008(6) -0.009(6) -0.002(6) -0.002(7)
C22 0.027(10) 0.017(8) 0.046(9) -0.002(7) -0.001(8) 0.001(7)
C23 0.037(11) 0.051(11) 0.037(9) 0.004(8) 0.021(8) 0.013(9)
C24 0.039(11) 0.031(9) 0.030(8) -0.002(7) -0.005(8) -0.014(9)
C25 0.015(9) 0.035(9) 0.031(8) 0.006(7) 0.007(7) -0.007(8)
C26 0.016(9) 0.035(9) 0.019(7) -0.005(7) -0.002(7) 0.001(7)
C31 0.024(9) 0.033(8) 0.005(6) 0.003(6) -0.004(6) 0.014(7)
C32 0.024(9) 0.025(8) 0.008(6) -0.002(6) -0.001(6) -0.002(7)
C33 0.033(9) 0.013(7) 0.014(7) 0.003(6) -0.004(7) -0.003(7)
C34 0.048(11) 0.017(8) 0.030(8) -0.006(7) -0.007(8) -0.013(8)
C35 0.038(10) 0.035(9) 0.023(8) 0.000(7) -0.010(8) -0.007(8)
C36 0.033(9) 0.031(8) 0.015(7) 0.003(7) -0.004(7) 0.015(8)

loop_
_atom_site_label
_atom_site_type_symbol
_atom_site_fract_x
_atom_site_fract_y
_atom_site_fract_z
_atom_site_U_iso_or_equiv
_atom_site_thermal_displace_type
_atom_site_occupancy
_atom_site_calc_flag
_atom_site_refinement_flags
_atom_site_disorder_group
Rh Rh -0.03534(9) -0.07034(8) 0.12247(6) 0.0182(3) Uani 1 d . .
I1 I 0.00826(7) 0.11917(6) 0.06054(5) 0.0204(2) Uani 1 d . .
I2 I -0.07284(9) -0.26975(7) 0.14796(6) 0.0394(3) Uani 1 d . .
I3 I -0.24318(7) -0.03039(7) 0.09650(6) 0.0273(3) Uani 1 d . .
S S 0.1439(3) -0.1157(3) 0.1588(2) 0.0285(9) Uani 1 d . .
P P -0.0471(3) -0.0365(3) 0.2756(2) 0.0183(8) Uani 1 d . .
C C 0.2353(12) -0.0056(11) 0.1684(8) 0.043(5) Uani 1 d . .
H0A H 0.2460(12) 0.0219(11) 0.1079(8) 0.064 Uiso 1 calc R .
H0B H 0.3027(12) -0.0275(11) 0.1959(8) 0.064 Uiso 1 calc R .
H0C H 0.2050(12) 0.0466(11) 0.2063(8) 0.064 Uiso 1 calc R .
C11 C 0.0619(12) -0.1070(9) 0.3322(7) 0.022(4) Uani 1 d . .
C12 C 0.1443(11) -0.1443(10) 0.2805(8) 0.024(4) Uani 1 d . .
C13 C 0.2262(12) -0.2000(11) 0.3187(8) 0.035(4) Uani 1 d . .
H13 H 0.2804(12) -0.2251(11) 0.2829(8) 0.042 Uiso 1 calc R .
C14 C 0.2267(13) -0.2188(12) 0.4152(9) 0.041(4) Uani 1 d . .
H14 H 0.2841(13) -0.2544(12) 0.4430(9) 0.049 Uiso 1 calc R .
C15 C 0.1472(12) -0.1872(11) 0.4682(9) 0.033(4) Uani 1 d . .
H15 H 0.1470(12) -0.2049(11) 0.5304(9) 0.040 Uiso 1 calc R .
C16 C 0.0654(11) -0.1273(10) 0.4280(8) 0.025(3) Uani 1 d . .
H16 H 0.0127(11) -0.1006(10) 0.4645(8) 0.030 Uiso 1 calc R .
C21 C -0.1632(11) -0.0741(10) 0.3402(7) 0.019(3) Uani 1 d . .
C22 C -0.2359(11) -0.0050(10) 0.3738(9) 0.030(4) Uani 1 d . .
H22 H -0.2292(11) 0.0644(10) 0.3593(9) 0.036 Uiso 1 calc R .
C23 C -0.3174(13) -0.0349(12) 0.4276(9) 0.041(4) Uani 1 d . .
H23 H -0.3660(13) 0.0133(12) 0.4480(9) 0.049 Uiso 1 calc R .
C24 C -0.3267(13) -0.1364(11) 0.4512(9) 0.034(4) Uani 1 d . .
H24 H -0.3811(13) -0.1572(11) 0.4888(9) 0.040 Uiso 1 calc R .
C25 C -0.2563(11) -0.2073(11) 0.4196(8) 0.027(4) Uani 1 d . .
H25 H -0.2641(11) -0.2766(11) 0.4339(8) 0.033 Uiso 1 calc R .
C26 C -0.1727(11) -0.1750(11) 0.3658(8) 0.023(3) Uani 1 d . .
H26 H -0.1227(11) -0.2228(11) 0.3470(8) 0.028 Uiso 1 calc R .
C31 C -0.0228(10) 0.0975(10) 0.3034(7) 0.021(3) Uani 1 d . .
C32 C -0.0946(11) 0.1741(9) 0.2669(7) 0.019(3) Uani 1 d . .
H32 H -0.1549(11) 0.1546(9) 0.2313(7) 0.023 Uiso 1 calc R .
C33 C -0.0752(11) 0.2766(9) 0.2839(8) 0.020(3) Uani 1 d . .
H33 H -0.1208(11) 0.3260(9) 0.2576(8) 0.024 Uiso 1 calc R .
C34 C 0.0110(12) 0.3067(10) 0.3395(8) 0.032(4) Uani 1 d . .
H34 H 0.0209(12) 0.3761(10) 0.3535(8) 0.038 Uiso 1 calc R .
C35 C 0.0814(12) 0.2363(10) 0.3740(8) 0.032(4) Uani 1 d . .
H35 H 0.1404(12) 0.2574(10) 0.4105(8) 0.039 Uiso 1 calc R .
C36 C 0.0657(11) 0.1314(10) 0.3550(8) 0.026(4) Uani 1 d . .
H36 H 0.1159(11) 0.0837(10) 0.3775(8) 0.031 Uiso 1 calc R .

loop_
_atom_type_symbol
_atom_type_description
_atom_type_scat_dispersion_real
_atom_type_scat_dispersion_imag
_atom_type_scat_source
C C 0.0033 0.0016 'International Tables Vol C Tables 4.2.6.8 and 6.1.1.4'
H H 0.0000 0.0000 'International Tables Vol C Tables 4.2.6.8 and 6.1.1.4'
Rh Rh -1.1178 0.9187 'International Tables Vol C Tables 4.2.6.8 and 6.1.1.4'
S S 0.1246 0.1234 'International Tables Vol C Tables 4.2.6.8 and 6.1.1.4'
P P 0.1023 0.0942 'International Tables Vol C Tables 4.2.6.8 and 6.1.1.4'
I I -0.4742 1.8119 'International Tables Vol C Tables 4.2.6.8 and 6.1.1.4'

loop_
_geom_angle_atom_site_label_1
_geom_angle_atom_site_label_2
_geom_angle_atom_site_label_3
_geom_angle
_geom_angle_site_symmetry_1
_geom_angle_site_symmetry_3
_geom_angle_publ_flag
P Rh S 86.10(12) . . ?
P Rh I2 91.93(10) . . ?
S Rh I2 84.12(10) . . ?
P Rh I3 89.75(10) . . ?
S Rh I3 174.11(10) . . ?
I2 Rh I3 91.85(5) . . ?
P Rh I1 99.88(9) . . ?
S Rh I1 95.65(10) . . ?
I2 Rh I1 168.16(5) . . ?
I3 Rh I1 89.17(4) . . ?
P Rh I1 176.02(10) . 3 ?
S Rh I1 90.09(9) . 3 ?
I2 Rh I1 86.53(4) . 3 ?
I3 Rh I1 93.97(4) . 3 ?
I1 Rh I1 81.62(4) . 3 ?
Rh I1 Rh 98.38(4) . 3 ?
C12 S C 96.5(6) . . ?
C12 S Rh 103.4(5) . . ?
C S Rh 114.0(5) . . ?
C11 P C31 105.7(5) . . ?
C11 P C21 103.4(6) . . ?
C31 P C21 105.8(6) . . ?
C11 P Rh 105.3(4) . . ?
C31 P Rh 112.7(4) . . ?
C21 P Rh 122.3(4) . . ?
C12 C11 C16 118.3(12) . . ?
C12 C11 P 119.7(8) . . ?
C16 C11 P 122.0(12) . . ?
C13 C12 C11 122.3(12) . . ?
C13 C12 S 118.7(12) . . ?
C11 C12 S 119.1(8) . . ?
C12 C13 C14 117.7(15) . . ?
C15 C14 C13 122.5(13) . . ?
C14 C15 C16 118.7(13) . . ?
C15 C16 C11 120.4(14) . . ?
C26 C21 C22 117.4(13) . . ?
C26 C21 P 118.4(11) . . ?
C22 C21 P 123.8(10) . . ?
C23 C22 C21 122.4(13) . . ?
C24 C23 C22 119.4(15) . . ?
C25 C24 C23 120.2(15) . . ?
C24 C25 C26 119.6(14) . . ?
C21 C26 C25 121.0(14) . . ?
C36 C31 C32 117.0(11) . . ?
C36 C31 P 123.4(9) . . ?
C32 C31 P 119.5(9) . . ?
C33 C32 C31 120.4(11) . . ?
C32 C33 C34 120.6(11) . . ?
C35 C34 C33 120.4(12) . . ?
C34 C35 C36 120.1(11) . . ?
C31 C36 C35 121.3(11) . . ?

loop_
_geom_bond_atom_site_label_1
_geom_bond_atom_site_label_2
_geom_bond_distance
_geom_bond_site_symmetry_2
_geom_bond_publ_flag
Rh P 2.272(3) . ?
Rh S 2.355(4) . ?
Rh I2 2.659(2) . ?
Rh I3 2.6603(14) . ?
Rh I1 2.683(2) . ?
Rh I1 2.7602(14) 3 ?
I1 Rh 2.7602(14) 3 ?
S C12 1.801(12) . ?
S C 1.831(14) . ?
P C11 1.808(13) . ?
P C31 1.807(13) . ?
P C21 1.828(14) . ?
C11 C12 1.39(2) . ?
C11 C16 1.41(2) . ?
C12 C13 1.35(2) . ?
C13 C14 1.42(2) . ?
C14 C15 1.35(2) . ?
C15 C16 1.39(2) . ?
C21 C26 1.37(2) . ?
C21 C22 1.38(2) . ?
C22 C23 1.36(2) . ?
C23 C24 1.37(2) . ?
C24 C25 1.37(2) . ?
C25 C26 1.39(2) . ?
C31 C36 1.38(2) . ?
C31 C32 1.43(2) . ?
C32 C33 1.37(2) . ?
C33 C34 1.37(2) . ?
C34 C35 1.35(2) . ?
C35 C36 1.40(2) . ?
